data_4324845
loop_
_publ_author_name
'Yonghao Zheng'
'Andrei S. Batsanov'
'Martin R. Bryce'

_publ_contact_author 'Andrei S.Batsanov'
_publ_contact_author_email a.s.batsanov@durham.ac.uk
_publ_section_title
;
 Unusual Dinuclear and Mononuclear Cyclometalated Iridium Complexes of
 2,5-Diaryl-1,3,4-oxadiazole Derivatives
;
_journal_name_full 'Inorganic Chemistry'
_journal_page_first 3354
_journal_page_last 3362
_journal_paper_doi 10.1021/ic102153x
_journal_volume 50
_journal_year 2011
_chemical_formula_moiety 'C68 H56 Cl2 F4 Ir2 N8 O4,2(C2 H6 O S)'
_chemical_formula_sum 'C72 H68 Cl2 F4 Ir2 N8 O6 S2'
_chemical_formula_weight 1736.76
_space_group_IT_number 14
_symmetry_cell_setting monoclinic
_symmetry_space_group_name_Hall '-P 2yn'
_symmetry_space_group_name_H-M 'P 1 21/n 1'
_atom_sites_solution_hydrogens geom
_atom_sites_solution_primary direct
_atom_sites_solution_secondary difmap
_audit_creation_method SHELXL-97
_cell_angle_alpha 90.00
_cell_angle_beta 106.922(8)
_cell_angle_gamma 90.00
_cell_formula_units_Z 2
_cell_length_a 12.1234(5)
_cell_length_b 14.3842(5)
_cell_length_c 20.2257(9)
_cell_measurement_reflns_used 7182
_cell_measurement_temperature 120(2)
_cell_measurement_theta_max 26.935
_cell_measurement_theta_min 2.256
_cell_volume 3374.4(3)
_computing_cell_refinement 'SAINT v6.45A (Bruker, 2003)'
_computing_data_collection 'SMART v5.625 (Bruker, 2001)'
_computing_data_reduction 'SAINT v6.45A (Bruker, 2003)'
_computing_molecular_graphics
;
OLEX2: a complete structure solution, refinement and analysis program. 
Dolomanov et al., J. Appl. Cryst. (2009). 42, 339-341
;
_computing_publication_material
;
OLEX2: a complete structure solution, refinement and analysis program. 
Dolomanov et al., J. Appl. Cryst. (2009). 42, 339-341
;
_computing_structure_refinement 'SHELXL-97 (Sheldrick, 2008)'
_computing_structure_solution
;
A short history of SHELX (Sheldrick, 2008)/Bruker
;
_diffrn_ambient_temperature 120(2)
_diffrn_detector_area_resol_mean 5.6
_diffrn_measured_fraction_theta_full 1.000
_diffrn_measured_fraction_theta_max 1.000
_diffrn_measurement_device_type 'BRUKER SMART CCD 6000'
_diffrn_measurement_method '\w scans'
_diffrn_orient_matrix_UB_11 0.028546
_diffrn_orient_matrix_UB_12 0.010819
_diffrn_orient_matrix_UB_13 0.050963
_diffrn_orient_matrix_UB_21 -0.039726
_diffrn_orient_matrix_UB_22 0.061635
_diffrn_orient_matrix_UB_23 -0.006224
_diffrn_orient_matrix_UB_31 -0.070757
_diffrn_orient_matrix_UB_32 -0.030185
_diffrn_orient_matrix_UB_33 0.00563
_diffrn_radiation_monochromator Parallel,graphite
_diffrn_radiation_source 'fine-focus sealed tube'
_diffrn_radiation_type 'MO K\a'
_diffrn_radiation_wavelength 0.71073
_diffrn_reflns_av_R_equivalents 0.0721
_diffrn_reflns_av_sigmaI/netI 0.0498
_diffrn_reflns_limit_h_max 14
_diffrn_reflns_limit_h_min -14
_diffrn_reflns_limit_k_max 17
_diffrn_reflns_limit_k_min -17
_diffrn_reflns_limit_l_max 24
_diffrn_reflns_limit_l_min -24
_diffrn_reflns_number 30989
_diffrn_reflns_theta_full 25.03
_diffrn_reflns_theta_max 25.03
_diffrn_reflns_theta_min 1.76
_diffrn_source_current 35.0
_diffrn_source_power 1.75
_diffrn_source_target Mo
_diffrn_source_voltage 50.0
_diffrn_standards_number 0
_exptl_absorpt_coefficient_mu 4.152
_exptl_absorpt_correction_T_max 0.7666
_exptl_absorpt_correction_T_min 0.6129
_exptl_absorpt_correction_type integration
_exptl_absorpt_process_details 'XPREP 6.14 (Bruker, 2003)'
_exptl_crystal_colour yellow
_exptl_crystal_density_diffrn 1.709
_exptl_crystal_description block
_exptl_crystal_F_000 1720
_exptl_crystal_size_max 0.21
_exptl_crystal_size_mid 0.11
_exptl_crystal_size_min 0.09
_refine_diff_density_max 1.404
_refine_diff_density_min -0.831
_refine_diff_density_rms 0.112
_refine_ls_extinction_method none
_refine_ls_goodness_of_fit_ref 0.908
_refine_ls_hydrogen_treatment constr
_refine_ls_matrix_type full
_refine_ls_number_parameters 451
_refine_ls_number_reflns 5970
_refine_ls_number_restraints 0
_refine_ls_restrained_S_all 0.908
_refine_ls_R_factor_all 0.0610
_refine_ls_R_factor_gt 0.0327
_refine_ls_shift/su_max 0.006
_refine_ls_shift/su_mean 0.000
_refine_ls_structure_factor_coef Fsqd
_refine_ls_weighting_details
;
calc w=1/[\s^2^(Fo^2^)+(0.0457P)^2^] where P=(Fo^2^+2Fc^2^)/3
;
_refine_ls_weighting_scheme calc
_refine_ls_wR_factor_gt 0.0753
_refine_ls_wR_factor_ref 0.0855
_reflns_number_gt 3718
_reflns_number_total 5970
_reflns_threshold_expression I>2\s(I)
_cod_data_source_file ic102153x_si_002_2.cif
_cod_data_source_block 12
_cod_original_cell_volume 3374.4(2)
_cod_database_code 4324845

loop_
_space_group_symop_id
_space_group_symop_operation_xyz
1 'x, y, z'
2 '-x+1/2, y+1/2, -z+1/2'
3 '-x, -y, -z'
4 'x-1/2, -y-1/2, z-1/2'

loop_
_atom_site_label
_atom_site_type_symbol
_atom_site_fract_x
_atom_site_fract_y
_atom_site_fract_z
_atom_site_U_iso_or_equiv
_atom_site_adp_type
_atom_site_occupancy
_atom_site_symmetry_multiplicity
_atom_site_calc_flag
_atom_site_refinement_flags
_atom_site_disorder_assembly
_atom_site_disorder_group
Ir Ir 0.339759(17) 0.498765(15) 0.418651(10) 0.03650(9) Uani 1 1 d . . .
Cl Cl 0.38335(12) 0.64956(9) 0.38970(7) 0.0431(4) Uani 1 1 d . . .
F1 F 1.1195(3) 0.4246(4) 0.6461(2) 0.0993(16) Uani 1 1 d . . .
F2 F 0.1532(3) 0.5247(2) 0.14005(16) 0.0537(9) Uani 1 1 d . . .
O1 O 0.6618(3) 0.4009(2) 0.38900(19) 0.0437(10) Uani 1 1 d . . .
O2 O 0.2099(3) 0.2361(2) 0.39411(19) 0.0481(11) Uani 1 1 d . . .
N1 N 0.5087(4) 0.4536(3) 0.4142(2) 0.0389(12) Uani 1 1 d . . .
N2 N 0.6049(4) 0.4593(3) 0.4733(2) 0.0389(12) Uani 1 1 d . . .
N3 N 0.2951(4) 0.3663(3) 0.4346(2) 0.0376(11) Uani 1 1 d . . .
N4 N 0.3118(4) 0.3076(3) 0.4906(2) 0.0431(12) Uani 1 1 d . . .
C1 C 0.5459(5) 0.4200(4) 0.3657(3) 0.0391(14) Uani 1 1 d . . .
C2 C 0.6918(5) 0.4275(4) 0.4561(3) 0.0427(15) Uani 1 1 d . . .
C3 C 0.2344(5) 0.3227(4) 0.3783(3) 0.0479(17) Uani 1 1 d . . .
C4 C 0.2611(5) 0.2303(4) 0.4653(3) 0.0408(14) Uani 1 1 d . . .
C5 C 0.8061(5) 0.4229(4) 0.5027(3) 0.0447(15) Uani 1 1 d . . .
C6 C 0.9023(5) 0.3901(4) 0.4843(3) 0.0527(17) Uani 1 1 d . . .
H6 H 0.8942 0.3679 0.4389 0.063 Uiso 1 1 d R . .
C7 C 1.0088(5) 0.3907(5) 0.5333(4) 0.0624(19) Uani 1 1 d . . .
H7 H 1.0759 0.3692 0.5228 0.075 Uiso 1 1 d R . .
C8 C 1.0140(6) 0.4238(5) 0.5981(4) 0.068(2) Uani 1 1 d . . .
C9 C 0.9214(5) 0.4558(4) 0.6173(3) 0.0513(17) Uani 1 1 d . . .
H9 H 0.9315 0.4779 0.6629 0.062 Uiso 1 1 d R . .
C10 C 0.8123(5) 0.4558(4) 0.5695(3) 0.0431(15) Uani 1 1 d . . .
C11 C 0.4893(5) 0.3982(4) 0.2922(3) 0.0396(14) Uani 1 1 d . . .
C12 C 0.4846(5) 0.4659(4) 0.2428(3) 0.0428(14) Uani 1 1 d . . .
C13 C 0.4330(5) 0.4441(4) 0.1743(3) 0.0464(15) Uani 1 1 d . . .
H13 H 0.4295 0.4902 0.1401 0.056 Uiso 1 1 d R . .
C14 C 0.3857(5) 0.3566(4) 0.1536(3) 0.0451(15) Uani 1 1 d . . .
C15 C 0.3970(5) 0.2900(4) 0.2044(3) 0.0499(16) Uani 1 1 d . . .
H15 H 0.3688 0.2290 0.1912 0.060 Uiso 1 1 d R . .
C16 C 0.4482(5) 0.3086(4) 0.2740(3) 0.0467(16) Uani 1 1 d . . .
C17 C 0.5331(5) 0.5622(4) 0.2634(3) 0.0539(17) Uani 1 1 d . . .
H171 H 0.6163 0.5579 0.2858 0.068(11) Uiso 1 1 d R . .
H172 H 0.4956 0.5896 0.2957 0.068(11) Uiso 1 1 d R . .
H173 H 0.5186 0.6015 0.2222 0.068(11) Uiso 1 1 d R . .
C18 C 0.3202(5) 0.3369(5) 0.0796(3) 0.0605(19) Uani 1 1 d . . .
H181 H 0.3605 0.2887 0.0613 0.080(13) Uiso 1 1 d R . .
H182 H 0.3152 0.3938 0.0522 0.080(13) Uiso 1 1 d R . .
H183 H 0.2424 0.3153 0.0770 0.080(13) Uiso 1 1 d R . .
C19 C 0.4562(7) 0.2333(4) 0.3272(3) 0.063(2) Uani 1 1 d . . .
H191 H 0.3799 0.2055 0.3206 0.120(18) Uiso 1 1 d R . .
H192 H 0.4833 0.2603 0.3737 0.120(18) Uiso 1 1 d R . .
H193 H 0.5104 0.1853 0.3220 0.120(18) Uiso 1 1 d R . .
C21 C 0.2553(5) 0.1439(4) 0.5016(3) 0.0350(13) Uani 1 1 d . . .
C22 C 0.3580(4) 0.0946(3) 0.5298(2) 0.0311(12) Uani 1 1 d . . .
C23 C 0.3538(5) 0.0179(3) 0.5704(3) 0.0346(13) Uani 1 1 d . . .
H23 H 0.4223 -0.0170 0.5894 0.042 Uiso 1 1 d R . .
C24 C 0.2550(5) -0.0097(4) 0.5843(3) 0.0451(14) Uani 1 1 d . . .
C25 C 0.1530(5) 0.0398(5) 0.5529(3) 0.0523(16) Uani 1 1 d . . .
H25 H 0.0831 0.0205 0.5609 0.063 Uiso 1 1 d R . .
C26 C 0.1518(5) 0.1152(4) 0.5110(3) 0.0485(16) Uani 1 1 d . . .
C27 C 0.4669(4) 0.1240(4) 0.5148(3) 0.0349(13) Uani 1 1 d . . .
H271 H 0.4903 0.1853 0.5351 0.041(8) Uiso 1 1 d R . .
H272 H 0.4535 0.1271 0.4646 0.041(8) Uiso 1 1 d R . .
H273 H 0.5279 0.0787 0.5347 0.041(8) Uiso 1 1 d R . .
C28 C 0.2537(6) -0.0927(5) 0.6300(3) 0.069(2) Uani 1 1 d . . .
H281 H 0.3235 -0.0923 0.6695 0.094(15) Uiso 1 1 d R . .
H282 H 0.2511 -0.1500 0.6034 0.094(15) Uiso 1 1 d R . .
H283 H 0.1856 -0.0894 0.6467 0.094(15) Uiso 1 1 d R . .
C29 C 0.0409(5) 0.1668(5) 0.4778(5) 0.086(3) Uani 1 1 d . . .
H291 H 0.0300 0.1723 0.4280 0.14(2) Uiso 1 1 d R . .
H292 H 0.0448 0.2289 0.4982 0.14(2) Uiso 1 1 d R . .
H293 H -0.0240 0.1325 0.4856 0.14(2) Uiso 1 1 d R . .
C31 C 0.2070(5) 0.3700(4) 0.3137(3) 0.0503(17) Uani 1 1 d . . .
C32 C 0.2561(5) 0.4592(4) 0.3209(3) 0.0396(14) Uani 1 1 d . . .
C33 C 0.2329(5) 0.5121(4) 0.2603(3) 0.0420(14) Uani 1 1 d . . .
H33 H 0.2606 0.5741 0.2615 0.050 Uiso 1 1 d R . .
C34 C 0.1697(5) 0.4730(4) 0.1990(3) 0.0419(15) Uani 1 1 d . . .
C35 C 0.1233(5) 0.3851(4) 0.1923(3) 0.0546(18) Uani 1 1 d . . .
H35 H 0.0790 0.3619 0.1486 0.066 Uiso 1 1 d R . .
C36 C 0.1437(5) 0.3319(4) 0.2516(3) 0.0585(19) Uani 1 1 d . . .
H36 H 0.1148 0.2702 0.2496 0.070 Uiso 1 1 d R . .
O3 O 0.9125(5) 0.2714(4) 0.3145(2) 0.0984(19) Uani 1 1 d . . .
S1A S 0.8800(3) 0.3427(3) 0.25257(17) 0.0616(12) Uani 0.535(4) 1 d P A 1
C20A C 0.8433(12) 0.2693(9) 0.1778(7) 0.063(3) Uiso 0.535(4) 1 d P A 1
H20A H 0.7783 0.2293 0.1787 0.095 Uiso 0.535(4) 1 d PR A 1
H21A H 0.9098 0.2306 0.1777 0.095 Uiso 0.535(4) 1 d PR A 1
H22A H 0.8217 0.3078 0.1360 0.095 Uiso 0.535(4) 1 d PR A 1
C30A C 0.7418(12) 0.3764(10) 0.2517(7) 0.071(3) Uiso 0.535(4) 1 d P A 1
H30A H 0.7444 0.4046 0.2962 0.106 Uiso 0.535(4) 1 d PR A 1
H31A H 0.6910 0.3219 0.2437 0.106 Uiso 0.535(4) 1 d PR A 1
H32A H 0.7120 0.4217 0.2146 0.106 Uiso 0.535(4) 1 d PR A 1
S1B S 0.7844(3) 0.2913(3) 0.2660(2) 0.0583(13) Uani 0.465(4) 1 d P A 2
C20B C 0.7803(13) 0.2558(11) 0.1804(8) 0.063(3) Uiso 0.465(4) 1 d P A 2
H20B H 0.7989 0.1894 0.1805 0.095 Uiso 0.465(4) 1 d PR A 2
H21B H 0.8367 0.2918 0.1648 0.095 Uiso 0.465(4) 1 d PR A 2
H22B H 0.7029 0.2666 0.1490 0.095 Uiso 0.465(4) 1 d PR A 2
C30B C 0.8051(14) 0.4125(11) 0.2539(8) 0.071(3) Uiso 0.465(4) 1 d P A 2
H30B H 0.8662 0.4206 0.2315 0.106 Uiso 0.465(4) 1 d PR A 2
H31B H 0.8273 0.4439 0.2988 0.106 Uiso 0.465(4) 1 d PR A 2
H32B H 0.7332 0.4395 0.2247 0.106 Uiso 0.465(4) 1 d PR A 2

loop_
_atom_site_aniso_label
_atom_site_aniso_U_11
_atom_site_aniso_U_22
_atom_site_aniso_U_33
_atom_site_aniso_U_23
_atom_site_aniso_U_13
_atom_site_aniso_U_12
Ir 0.03706(13) 0.02244(12) 0.03321(13) -0.00698(10) -0.01615(9) 0.00594(10)
Cl 0.0454(8) 0.0260(7) 0.0444(8) -0.0073(6) -0.0082(7) 0.0051(6)
F1 0.039(2) 0.154(5) 0.081(3) -0.029(3) -0.020(2) 0.014(3)
F2 0.056(2) 0.055(2) 0.0338(18) 0.0002(15) -0.0133(16) -0.0015(16)
O1 0.046(2) 0.036(2) 0.037(2) -0.0092(17) -0.006(2) 0.0089(18)
O2 0.054(3) 0.027(2) 0.043(2) -0.0025(17) -0.017(2) 0.0033(18)
N1 0.041(3) 0.020(2) 0.038(3) -0.007(2) -0.016(2) 0.006(2)
N2 0.041(3) 0.026(2) 0.034(3) -0.010(2) -0.015(2) 0.007(2)
N3 0.046(3) 0.016(2) 0.037(3) -0.0019(19) -0.011(2) 0.001(2)
N4 0.044(3) 0.029(3) 0.042(3) -0.006(2) -0.010(2) 0.009(2)
C1 0.042(3) 0.026(3) 0.037(3) -0.007(3) -0.008(3) 0.004(2)
C2 0.038(3) 0.026(3) 0.050(4) -0.006(3) -0.010(3) 0.005(3)
C3 0.046(4) 0.020(3) 0.054(4) -0.006(3) -0.022(3) 0.004(2)
C4 0.038(3) 0.035(3) 0.039(3) -0.004(3) -0.004(3) 0.009(3)
C5 0.039(3) 0.028(3) 0.051(4) -0.002(3) -0.012(3) 0.002(3)
C6 0.038(4) 0.053(4) 0.055(4) -0.011(3) -0.005(3) 0.004(3)
C7 0.035(4) 0.075(5) 0.070(5) -0.014(4) 0.005(4) 0.000(3)
C8 0.040(4) 0.081(5) 0.062(5) -0.009(4) -0.017(4) 0.003(4)
C9 0.045(4) 0.043(4) 0.048(4) -0.008(3) -0.013(3) 0.004(3)
C10 0.042(4) 0.024(3) 0.050(4) 0.000(3) -0.007(3) -0.001(3)
C11 0.044(3) 0.032(3) 0.032(3) -0.003(2) -0.005(3) 0.003(3)
C12 0.042(4) 0.034(3) 0.047(4) -0.001(3) 0.005(3) -0.001(3)
C13 0.045(4) 0.045(4) 0.043(4) 0.009(3) 0.003(3) -0.004(3)
C14 0.049(4) 0.052(4) 0.030(3) -0.004(3) 0.005(3) -0.014(3)
C15 0.064(4) 0.041(4) 0.037(3) -0.010(3) 0.004(3) -0.014(3)
C16 0.068(4) 0.027(3) 0.035(3) -0.005(2) -0.001(3) -0.001(3)
C17 0.061(4) 0.039(4) 0.062(4) -0.004(3) 0.018(4) -0.004(3)
C18 0.056(4) 0.084(5) 0.037(4) -0.004(3) 0.006(3) -0.017(4)
C19 0.109(6) 0.031(3) 0.041(4) -0.002(3) 0.008(4) 0.004(3)
C21 0.038(3) 0.028(3) 0.031(3) -0.006(2) -0.001(3) 0.004(2)
C22 0.031(3) 0.032(3) 0.024(3) -0.005(2) -0.002(2) 0.000(2)
C23 0.037(3) 0.041(4) 0.024(3) 0.002(2) 0.005(2) 0.003(2)
C24 0.039(3) 0.056(4) 0.039(3) -0.005(3) 0.009(3) -0.013(3)
C25 0.036(4) 0.069(4) 0.053(4) -0.016(4) 0.015(3) -0.008(3)
C26 0.040(4) 0.048(4) 0.055(4) -0.008(3) 0.008(3) 0.006(3)
C27 0.038(3) 0.032(3) 0.032(3) 0.003(2) 0.006(3) 0.000(2)
C28 0.075(5) 0.077(5) 0.057(4) 0.013(4) 0.024(4) -0.025(4)
C29 0.035(4) 0.063(5) 0.144(8) -0.024(5) 0.001(5) 0.010(4)
C31 0.060(4) 0.028(3) 0.040(3) -0.004(3) -0.021(3) 0.010(3)
C32 0.038(3) 0.030(3) 0.033(3) -0.005(2) -0.017(3) 0.005(2)
C33 0.038(3) 0.035(3) 0.039(3) -0.005(3) -0.011(3) 0.006(3)
C34 0.035(3) 0.042(4) 0.036(3) -0.001(2) -0.009(3) 0.010(2)
C35 0.060(4) 0.038(4) 0.042(4) -0.004(3) -0.023(3) -0.004(3)
C36 0.068(4) 0.025(3) 0.053(4) -0.008(3) -0.029(3) 0.003(3)
O3 0.111(5) 0.117(5) 0.053(3) 0.017(3) 0.001(3) 0.047(4)
S1A 0.044(2) 0.092(3) 0.0490(19) 0.0148(18) 0.0138(16) 0.0206(18)
S1B 0.064(3) 0.044(2) 0.066(3) 0.0028(18) 0.016(2) -0.0043(18)

loop_
_atom_type_symbol
_atom_type_description
_atom_type_scat_dispersion_real
_atom_type_scat_dispersion_imag
_atom_type_scat_source
C C 0.0033 0.0016 'International Tables Vol C Tables 4.2.6.8 and 6.1.1.4'
H H 0.0000 0.0000 'International Tables Vol C Tables 4.2.6.8 and 6.1.1.4'
N N 0.0061 0.0033 'International Tables Vol C Tables 4.2.6.8 and 6.1.1.4'
O O 0.0106 0.0060 'International Tables Vol C Tables 4.2.6.8 and 6.1.1.4'
F F 0.0171 0.0103 'International Tables Vol C Tables 4.2.6.8 and 6.1.1.4'
Cl Cl 0.1484 0.1585 'International Tables Vol C Tables 4.2.6.8 and 6.1.1.4'
Ir Ir -1.4442 7.9887 'International Tables Vol C Tables 4.2.6.8 and 6.1.1.4'
S S 0.1246 0.1234 'International Tables Vol C Tables 4.2.6.8 and 6.1.1.4'

loop_
_exptl_crystal_face_index_h
_exptl_crystal_face_index_k
_exptl_crystal_face_index_l
_exptl_crystal_face_perp_dist
1.00 0.00 -1.00 0.0400
0.00 -1.00 -1.00 0.0450
0.00 1.00 1.00 0.0450
0.00 1.00 -1.00 0.0550
0.00 -1.00 1.00 0.0550
-1.00 1.00 2.00 0.0400
-1.00 0.00 1.00 0.0650

loop_
_geom_angle_atom_site_label_1
_geom_angle_atom_site_label_2
_geom_angle_atom_site_label_3
_geom_angle
_geom_angle_site_symmetry_1
_geom_angle_site_symmetry_3
F1 C8 C7 117.0(6) . .
F1 C8 C9 118.2(6) . .
F2 C34 C33 117.6(5) . .
F2 C34 C35 117.5(5) . .
O1 C1 C11 115.6(5) . .
O1 C2 C5 124.9(6) . .
O2 C3 C31 130.9(5) . .
O2 C4 C21 119.9(5) . .
N1 Ir Cl 88.99(12) . .
N1 Ir N2 96.04(17) . 3_666
N1 N2 Ir 143.6(4) . 3_666
N1 C1 O1 111.3(4) . .
N1 C1 C11 133.1(5) . .
N2 Ir Cl 88.21(13) 3_666 .
N2 N1 Ir 120.4(4) . .
N2 C2 O1 111.7(5) . .
N2 C2 C5 123.4(5) . .
N3 Ir Cl 174.91(12) . .
N3 Ir N1 91.41(18) . .
N3 Ir N2 96.79(17) . 3_666
N3 Ir C10 89.4(2) . 3_666
N3 C3 O2 109.9(5) . .
N3 C3 C31 119.2(5) . .
N4 N3 Ir 136.2(3) . .
N4 C4 O2 111.9(5) . .
N4 C4 C21 128.2(5) . .
C1 N1 Ir 133.3(4) . .
C1 N1 N2 106.3(4) . .
C2 O1 C1 103.7(4) . .
C2 N2 Ir 109.4(4) . 3_666
C2 N2 N1 107.0(4) . .
C3 O2 C4 103.8(4) . .
C3 N3 Ir 114.5(4) . .
C3 N3 N4 109.3(4) . .
C4 N4 N3 105.1(4) . .
C5 C6 H6 120.6 . .
C5 C10 Ir 115.0(4) . 3_666
C6 C5 C2 124.1(6) . .
C6 C5 C10 123.3(5) . .
C6 C7 H7 121.3 . .
C7 C6 C5 118.9(6) . .
C7 C6 H6 120.6 . .
C8 C7 C6 117.4(6) . .
C8 C7 H7 121.3 . .
C8 C9 H9 120.1 . .
C8 C9 C10 119.7(6) . .
C9 C8 C7 124.8(6) . .
C9 C10 Ir 129.0(5) . 3_666
C9 C10 C5 116.0(6) . .
C10 Ir Cl 90.56(16) 3_666 .
C10 Ir N1 175.53(19) 3_666 .
C10 Ir N2 79.5(2) 3_666 3_666
C10 C5 C2 112.7(6) . .
C10 C9 H9 120.1 . .
C11 C12 C17 120.9(5) . .
C11 C16 C19 122.1(5) . .
C12 C11 C1 119.1(5) . .
C12 C11 C16 121.6(5) . .
C12 C13 H13 118.9 . .
C12 C13 C14 122.1(5) . .
C12 C17 H171 109.4 . .
C12 C17 H172 109.5 . .
C12 C17 H173 109.5 . .
C13 C12 C11 118.5(5) . .
C13 C12 C17 120.6(5) . .
C13 C14 C18 121.3(5) . .
C14 C13 H13 118.9 . .
C14 C15 H15 118.8 . .
C14 C15 C16 122.5(5) . .
C14 C18 H181 109.5 . .
C14 C18 H182 109.5 . .
C14 C18 H183 109.5 . .
C15 C14 C13 117.4(5) . .
C15 C14 C18 121.2(5) . .
C15 C16 C11 117.8(5) . .
C15 C16 C19 120.1(5) . .
C16 C11 C1 119.2(5) . .
C16 C15 H15 118.7 . .
C16 C19 H191 109.5 . .
C16 C19 H192 109.4 . .
C16 C19 H193 109.5 . .
H171 C17 H172 109.5 . .
H171 C17 H173 109.5 . .
H172 C17 H173 109.5 . .
H181 C18 H182 109.5 . .
H181 C18 H183 109.5 . .
H182 C18 H183 109.5 . .
H191 C19 H192 109.5 . .
H191 C19 H193 109.5 . .
H192 C19 H193 109.5 . .
C21 C22 C27 120.3(5) . .
C21 C26 C29 121.1(6) . .
C22 C21 C4 118.1(5) . .
C22 C23 H23 118.7 . .
C22 C27 H271 109.5 . .
C22 C27 H272 109.5 . .
C22 C27 H273 109.5 . .
C23 C22 C21 117.6(5) . .
C23 C22 C27 122.1(5) . .
C23 C24 C25 118.0(6) . .
C23 C24 C28 121.3(6) . .
C24 C23 C22 122.6(5) . .
C24 C23 H23 118.7 . .
C24 C25 H25 119.1 . .
C24 C28 H281 109.5 . .
C24 C28 H282 109.5 . .
C24 C28 H283 109.5 . .
C25 C24 C28 120.7(5) . .
C25 C26 C21 118.2(6) . .
C25 C26 C29 120.7(6) . .
C26 C21 C4 120.1(5) . .
C26 C21 C22 121.7(5) . .
C26 C25 C24 121.9(6) . .
C26 C25 H25 119.1 . .
C26 C29 H291 109.5 . .
C26 C29 H292 109.5 . .
C26 C29 H293 109.5 . .
H271 C27 H272 109.5 . .
H271 C27 H273 109.5 . .
H272 C27 H273 109.4 . .
H281 C28 H282 109.5 . .
H281 C28 H283 109.5 . .
H282 C28 H283 109.5 . .
H291 C29 H292 109.5 . .
H291 C29 H293 109.5 . .
H292 C29 H293 109.5 . .
C31 C32 Ir 115.8(4) . .
C31 C36 C35 118.7(5) . .
C31 C36 H36 120.7 . .
C32 Ir Cl 95.82(17) . .
C32 Ir N1 95.0(2) . .
C32 Ir N2 168.3(2) . 3_666
C32 Ir N3 79.1(2) . .
C32 Ir C10 89.5(2) . 3_666
C32 C31 C3 111.3(5) . .
C32 C33 H33 120.5 . .
C33 C32 Ir 128.2(4) . .
C33 C32 C31 115.8(5) . .
C33 C34 C35 124.9(6) . .
C34 C33 C32 118.9(5) . .
C34 C33 H33 120.5 . .
C34 C35 H35 121.3 . .
C34 C35 C36 117.3(5) . .
C35 C36 H36 120.6 . .
C36 C31 C3 124.4(5) . .
C36 C31 C32 124.3(6) . .
C36 C35 H35 121.4 . .
O3 S1A C20A 103.3(5) . .
O3 S1A C30A 101.9(5) . .
O3 S1B C20B 106.8(6) . .
O3 S1B C30B 96.2(6) . .
S1A C20A H20A 109.5 . .
S1A C20A H21A 109.5 . .
S1A C20A H22A 109.4 . .
S1A C30A H30A 109.4 . .
S1A C30A H31A 109.6 . .
S1A C30A H32A 109.4 . .
H20A C20A H21A 109.5 . .
H20A C20A H22A 109.5 . .
H21A C20A H22A 109.5 . .
C30A S1A C20A 98.8(7) . .
H30A C30A H31A 109.5 . .
H30A C30A H32A 109.5 . .
H31A C30A H32A 109.5 . .
S1B C20B H20B 109.5 . .
S1B C20B H21B 109.5 . .
S1B C20B H22B 109.5 . .
S1B C30B H30B 109.5 . .
S1B C30B H31B 109.5 . .
S1B C30B H32B 109.5 . .
H20B C20B H21B 109.5 . .
H20B C20B H22B 109.5 . .
H21B C20B H22B 109.5 . .
C30B S1B C20B 96.4(7) . .
H30B C30B H31B 109.5 . .
H30B C30B H32B 109.5 . .
H31B C30B H32B 109.5 . .

loop_
_geom_bond_atom_site_label_1
_geom_bond_atom_site_label_2
_geom_bond_distance
_geom_bond_site_symmetry_2
Ir Cl 2.3467(14) .
Ir N1 2.175(5) .
Ir N2 2.177(4) 3_666
Ir N3 2.033(4) .
Ir C10 2.035(6) 3_666
Ir C32 2.023(5) .
F1 C8 1.363(7) .
F2 C34 1.370(6) .
O1 C1 1.374(6) .
O1 C2 1.353(6) .
O2 C3 1.341(6) .
O2 C4 1.395(6) .
N1 N2 1.408(6) .
N1 C1 1.288(7) .
N2 Ir 2.177(4) 3_666
N2 C2 1.286(7) .
N3 N4 1.378(6) .
N3 C3 1.321(6) .
N4 C4 1.301(7) .
C1 C11 1.479(7) .
C2 C5 1.432(7) .
C3 C31 1.424(8) .
C4 C21 1.455(7) .
C5 C6 1.405(8) .
C5 C10 1.414(8) .
C6 H6 0.9498 .
C6 C7 1.380(8) .
C7 H7 0.9500 .
C7 C8 1.379(9) .
C8 C9 1.369(9) .
C9 H9 0.9503 .
C9 C10 1.392(8) .
C10 Ir 2.035(6) 3_666
C11 C12 1.384(8) .
C11 C16 1.392(7) .
C12 C13 1.381(8) .
C12 C17 1.516(8) .
C13 H13 0.9500 .
C13 C14 1.395(8) .
C14 C15 1.382(8) .
C14 C18 1.504(7) .
C15 H15 0.9501 .
C15 C16 1.390(7) .
C16 C19 1.510(8) .
C17 H171 0.9800 .
C17 H172 0.9801 .
C17 H173 0.9799 .
C18 H181 0.9799 .
C18 H182 0.9802 .
C18 H183 0.9798 .
C19 H191 0.9802 .
C19 H192 0.9800 .
C19 H193 0.9801 .
C21 C22 1.402(7) .
C21 C26 1.387(8) .
C22 C23 1.386(7) .
C22 C27 1.498(7) .
C23 H23 0.9500 .
C23 C24 1.366(8) .
C24 C25 1.407(9) .
C24 C28 1.513(8) .
C25 H25 0.9500 .
C25 C26 1.374(9) .
C26 C29 1.511(8) .
C27 H271 0.9800 .
C27 H272 0.9800 .
C27 H273 0.9800 .
C28 H281 0.9799 .
C28 H282 0.9800 .
C28 H283 0.9803 .
C29 H291 0.9798 .
C29 H292 0.9800 .
C29 H293 0.9798 .
C31 C32 1.404(8) .
C31 C36 1.382(7) .
C32 C33 1.401(8) .
C33 H33 0.9500 .
C33 C34 1.373(8) .
C34 C35 1.374(8) .
C35 H35 0.9500 .
C35 C36 1.383(8) .
C36 H36 0.9501 .
O3 S1A 1.577(6) .
O3 S1B 1.603(6) .
S1A C20A 1.792(14) .
S1A C30A 1.740(14) .
C20A H20A 0.9801 .
C20A H21A 0.9801 .
C20A H22A 0.9800 .
C30A H30A 0.9801 .
C30A H31A 0.9801 .
C30A H32A 0.9800 .
S1B C20B 1.792(15) .
S1B C30B 1.788(16) .
C20B H20B 0.9801 .
C20B H21B 0.9801 .
C20B H22B 0.9800 .
C30B H30B 0.9799 .
C30B H31B 0.9800 .
C30B H32B 0.9799 .
